data_7219828
loop_
_publ_author_name
'Mukherjee, Somnath'
'Rama Krishna, G.'
'Mukhopadhyay, Balaram'
'Malla Reddy, C.'

_publ_section_title
;
 A correlation study between hydrogen-bonded network and gelation ability
 of three galactose derivatives
;
_journal_issue 17
_journal_name_full CrystEngComm
_journal_page_first 3345
_journal_paper_doi 10.1039/C5CE00229J
_journal_volume 17
_journal_year 2015
_chemical_absolute_configuration syn
_chemical_formula_moiety 'C16 H22 O7'
_chemical_formula_sum 'C16 H22 O7'
_chemical_formula_weight 326.34
_chemical_name_systematic
;
?
;
_space_group_IT_number 4
_symmetry_cell_setting monoclinic
_symmetry_space_group_name_Hall 'P 2yb'
_symmetry_space_group_name_H-M 'P 1 21 1'
_atom_sites_solution_hydrogens geom
_atom_sites_solution_primary direct
_atom_sites_solution_secondary difmap
_audit_creation_method SHELXL-97
_audit_update_record
;
2012-02-03 deposited with the CCDC.
2015-03-09 downloaded from the CCDC.
;
_cell_angle_alpha 90.00
_cell_angle_beta 111.34(3)
_cell_angle_gamma 90.00
_cell_formula_units_Z 2
_cell_length_a 9.292(5)
_cell_length_b 7.698(3)
_cell_length_c 12.322(5)
_cell_measurement_reflns_used 4294
_cell_measurement_temperature 296(2)
_cell_measurement_theta_max 31.43
_cell_measurement_theta_min 2.35
_cell_volume 821.0(7)
_computing_cell_refinement 'Bruker SAINT'
_computing_data_collection 'Bruker APEX2'
_computing_data_reduction 'Bruker SAINT'
_computing_molecular_graphics 'Bruker SHELXTL'
_computing_publication_material 'Bruker SHELXTL'
_computing_structure_refinement 'SHELXL-97 (Sheldrick, 1997)'
_computing_structure_solution 'SHELXS-97 (Sheldrick, 1990)'
_diffrn_ambient_temperature 296(2)
_diffrn_measured_fraction_theta_full 0.996
_diffrn_measured_fraction_theta_max 0.996
_diffrn_measurement_device_type 'Bruker APEX-II CCD'
_diffrn_measurement_method '\f and \w scans'
_diffrn_radiation_monochromator graphite
_diffrn_radiation_source 'fine-focus sealed tube'
_diffrn_radiation_type MoK\a
_diffrn_radiation_wavelength 0.71073
_diffrn_reflns_av_R_equivalents 0.0522
_diffrn_reflns_av_sigmaI/netI 0.0605
_diffrn_reflns_limit_h_max 11
_diffrn_reflns_limit_h_min -8
_diffrn_reflns_limit_k_max 9
_diffrn_reflns_limit_k_min -9
_diffrn_reflns_limit_l_max 15
_diffrn_reflns_limit_l_min -15
_diffrn_reflns_number 6979
_diffrn_reflns_theta_full 26.99
_diffrn_reflns_theta_max 26.99
_diffrn_reflns_theta_min 1.77
_exptl_absorpt_coefficient_mu 0.104
_exptl_absorpt_correction_T_max 0.992
_exptl_absorpt_correction_T_min 0.991
_exptl_absorpt_correction_type multi-scan
_exptl_absorpt_process_details 'SADABS; BRUKER, 2008'
_exptl_crystal_colour colourless
_exptl_crystal_density_diffrn 1.320
_exptl_crystal_density_method 'not measured'
_exptl_crystal_description needle
_exptl_crystal_F_000 348
_exptl_crystal_size_max 0.28
_exptl_crystal_size_mid 0.08
_exptl_crystal_size_min 0.08
_refine_diff_density_max 0.268
_refine_diff_density_min -0.286
_refine_diff_density_rms 0.071
_refine_ls_abs_structure_details 'Flack H D (1983), Acta Cryst. A39, 876-881'
_refine_ls_abs_structure_Flack 0.002(10)
_refine_ls_extinction_method none
_refine_ls_goodness_of_fit_ref 1.059
_refine_ls_hydrogen_treatment constr
_refine_ls_matrix_type full
_refine_ls_number_parameters 213
_refine_ls_number_reflns 3420
_refine_ls_number_restraints 1
_refine_ls_restrained_S_all 1.059
_refine_ls_R_factor_all 0.0568
_refine_ls_R_factor_gt 0.0480
_refine_ls_shift/su_max 0.000
_refine_ls_shift/su_mean 0.000
_refine_ls_structure_factor_coef Fsqd
_refine_ls_weighting_details 'calc w=1/[\s^2^(Fo^2^)+(0.0993P)^2^+0.0000P] where P=(Fo^2^+2Fc^2^)/3'
_refine_ls_weighting_scheme calc
_refine_ls_wR_factor_gt 0.1403
_refine_ls_wR_factor_ref 0.1470
_reflns_number_gt 2995
_reflns_number_total 3420
_reflns_threshold_expression >2sigma(I)
_cod_data_source_file c5ce00229j2.cif
_cod_data_source_block bm_001_smj_1
_cod_depositor_comments
;
The following automatic conversions were performed:

'_symmetry_cell_setting' value 'Monoclinic' changed to 'monoclinic'
according to
/usr/data/users/saulius/crontab/automatic-downloads/rss-feeds/RSC/lib/dictionaries/cif_core.dic
dictionary named 'cif_core.dic' version 2.4.2 from 2011-04-26.

Automatic conversion script
Id: cif_fix_values 3105 2015-03-04 15:46:00Z robertas 

 Adding full bibliography for 7219826--7219828.cif.
;
_cod_original_cell_volume 821.0(6)
_cod_original_sg_symbol_H-M P2(1)
_cod_database_code 7219828

loop_
_symmetry_equiv_pos_as_xyz
'x, y, z'
'-x, y+1/2, -z'

loop_
_atom_site_label
_atom_site_type_symbol
_atom_site_fract_x
_atom_site_fract_y
_atom_site_fract_z
_atom_site_U_iso_or_equiv
_atom_site_adp_type
_atom_site_occupancy
_atom_site_symmetry_multiplicity
_atom_site_calc_flag
_atom_site_refinement_flags
O1 O -0.4200(2) 1.1672(3) 0.37518(15) 0.0490(5) Uani 1 1 d .
O2 O 0.13182(18) 1.0221(2) 0.31630(13) 0.0337(4) Uani 1 1 d .
O3 O 0.3066(2) 1.1057(2) 0.17605(15) 0.0393(4) Uani 1 1 d .
H3A H 0.3750 1.1535 0.2299 0.059 Uiso 1 1 calc R
O4 O 0.10800(19) 0.7425(2) 0.25329(12) 0.0312(3) Uani 1 1 d .
O5 O 0.0413(2) 0.3208(3) 0.11159(16) 0.0463(5) Uani 1 1 d .
H5A H 0.1233 0.2691 0.1256 0.069 Uiso 1 1 calc R
O6 O 0.35854(19) 0.5425(2) 0.20394(13) 0.0352(4) Uani 1 1 d .
O7 O 0.44858(18) 0.7712(2) 0.12744(13) 0.0350(4) Uani 1 1 d .
C1 C -0.0094(2) 1.0541(3) 0.32781(17) 0.0286(4) Uani 1 1 d .
C2 C -0.1504(3) 1.0144(4) 0.2447(2) 0.0410(6) Uani 1 1 d .
H2 H -0.1560 0.9604 0.1757 0.049 Uiso 1 1 calc R
C3 C -0.2843(3) 1.0551(4) 0.2639(2) 0.0429(6) Uani 1 1 d .
H3 H -0.3797 1.0298 0.2069 0.052 Uiso 1 1 calc R
C4 C -0.2783(3) 1.1327(3) 0.36637(19) 0.0344(5) Uani 1 1 d .
C5 C -0.1371(3) 1.1719(4) 0.4509(2) 0.0445(6) Uani 1 1 d .
H5 H -0.1316 1.2232 0.5206 0.053 Uiso 1 1 calc R
C6 C -0.0033(3) 1.1333(4) 0.4301(2) 0.0437(6) Uani 1 1 d .
H6 H 0.0923 1.1614 0.4861 0.052 Uiso 1 1 calc R
C7 C -0.4215(4) 1.2286(6) 0.4843(3) 0.0655(9) Uani 1 1 d .
H7A H -0.3658 1.1489 0.5449 0.098 Uiso 1 1 calc R
H7B H -0.5263 1.2374 0.4805 0.098 Uiso 1 1 calc R
H7C H -0.3734 1.3409 0.5007 0.098 Uiso 1 1 calc R
C8 C 0.1305(3) 0.9164(3) 0.22325(17) 0.0273(4) Uani 1 1 d .
H8 H 0.0468 0.9512 0.1513 0.033 Uiso 1 1 calc R
C9 C 0.0893(3) 0.6246(3) 0.15928(18) 0.0297(4) Uani 1 1 d .
H9 H -0.0021 0.6599 0.0928 0.036 Uiso 1 1 calc R
C10 C 0.0582(3) 0.4460(3) 0.1996(2) 0.0385(5) Uani 1 1 d .
H10A H 0.1432 0.4133 0.2700 0.046 Uiso 1 1 calc R
H10B H -0.0353 0.4500 0.2174 0.046 Uiso 1 1 calc R
C11 C 0.2279(3) 0.6268(3) 0.12134(17) 0.0298(4) Uani 1 1 d .
H11 H 0.2005 0.5689 0.0456 0.036 Uiso 1 1 calc R
C12 C 0.2929(2) 0.8071(3) 0.11451(17) 0.0285(4) Uani 1 1 d .
H12 H 0.2378 0.8577 0.0375 0.034 Uiso 1 1 calc R
C13 C 0.2858(2) 0.9317(3) 0.20919(18) 0.0283(4) Uani 1 1 d .
H13 H 0.3686 0.9033 0.2832 0.034 Uiso 1 1 calc R
C14 C 0.4890(3) 0.6006(3) 0.1779(2) 0.0363(5) Uani 1 1 d .
C15 C 0.5174(4) 0.4826(4) 0.0886(3) 0.0598(8) Uani 1 1 d .
H15A H 0.5318 0.3654 0.1171 0.090 Uiso 1 1 calc R
H15B H 0.6082 0.5206 0.0755 0.090 Uiso 1 1 calc R
H15C H 0.4300 0.4874 0.0167 0.090 Uiso 1 1 calc R
C16 C 0.6271(3) 0.6125(5) 0.2895(2) 0.0525(7) Uani 1 1 d .
H16A H 0.6074 0.6965 0.3400 0.079 Uiso 1 1 calc R
H16B H 0.7159 0.6474 0.2726 0.079 Uiso 1 1 calc R
H16C H 0.6461 0.5011 0.3272 0.079 Uiso 1 1 calc R

loop_
_atom_site_aniso_label
_atom_site_aniso_U_11
_atom_site_aniso_U_22
_atom_site_aniso_U_33
_atom_site_aniso_U_23
_atom_site_aniso_U_13
_atom_site_aniso_U_12
O1 0.0314(9) 0.0708(14) 0.0495(9) -0.0191(9) 0.0205(7) -0.0029(8)
O2 0.0273(8) 0.0345(8) 0.0399(7) -0.0101(7) 0.0132(6) 0.0023(7)
O3 0.0360(9) 0.0263(8) 0.0557(9) 0.0005(7) 0.0170(7) -0.0040(7)
O4 0.0368(8) 0.0269(8) 0.0343(7) 0.0008(6) 0.0183(6) 0.0010(6)
O5 0.0410(10) 0.0297(9) 0.0587(11) -0.0071(8) 0.0067(8) -0.0026(7)
O6 0.0359(9) 0.0291(8) 0.0454(8) 0.0059(6) 0.0203(7) 0.0079(7)
O7 0.0327(8) 0.0347(9) 0.0441(8) 0.0053(7) 0.0217(7) 0.0044(7)
C1 0.0277(10) 0.0258(10) 0.0354(10) -0.0005(8) 0.0150(8) 0.0043(8)
C2 0.0322(12) 0.0517(15) 0.0401(11) -0.0189(11) 0.0144(9) -0.0029(11)
C3 0.0287(12) 0.0572(17) 0.0428(12) -0.0178(12) 0.0129(9) -0.0081(11)
C4 0.0326(12) 0.0327(11) 0.0414(11) -0.0040(9) 0.0179(9) -0.0014(10)
C5 0.0387(14) 0.0599(17) 0.0361(10) -0.0166(11) 0.0150(10) 0.0025(11)
C6 0.0314(12) 0.0598(16) 0.0358(11) -0.0142(11) 0.0072(9) 0.0012(12)
C7 0.0581(19) 0.097(3) 0.0532(15) -0.0149(17) 0.0341(14) 0.0016(18)
C8 0.0302(11) 0.0213(10) 0.0320(9) -0.0018(8) 0.0133(8) 0.0019(8)
C9 0.0298(10) 0.0241(10) 0.0361(10) -0.0021(8) 0.0132(8) 0.0000(9)
C10 0.0407(14) 0.0265(11) 0.0501(13) 0.0000(9) 0.0187(11) -0.0045(10)
C11 0.0329(11) 0.0275(11) 0.0307(9) -0.0018(8) 0.0136(8) 0.0028(9)
C12 0.0274(10) 0.0310(11) 0.0280(9) 0.0043(8) 0.0111(8) 0.0037(9)
C13 0.0246(10) 0.0251(11) 0.0358(10) 0.0001(8) 0.0118(8) 0.0026(8)
C14 0.0399(12) 0.0324(12) 0.0447(11) 0.0030(9) 0.0250(10) 0.0082(10)
C15 0.072(2) 0.0486(17) 0.0779(19) -0.0072(15) 0.0498(17) 0.0140(15)
C16 0.0397(14) 0.0589(18) 0.0572(15) 0.0119(13) 0.0157(11) 0.0077(13)

loop_
_atom_type_symbol
_atom_type_description
_atom_type_scat_dispersion_real
_atom_type_scat_dispersion_imag
_atom_type_scat_source
C C 0.0033 0.0016 'International Tables Vol C Tables 4.2.6.8 and 6.1.1.4'
H H 0.0000 0.0000 'International Tables Vol C Tables 4.2.6.8 and 6.1.1.4'
O O 0.0106 0.0060 'International Tables Vol C Tables 4.2.6.8 and 6.1.1.4'

loop_
_geom_angle_atom_site_label_1
_geom_angle_atom_site_label_2
_geom_angle_atom_site_label_3
_geom_angle
C4 O1 C7 118.1(2)
C1 O2 C8 117.24(16)
C8 O4 C9 111.83(15)
C11 O6 C14 105.53(17)
C12 O7 C14 108.65(16)
C2 C1 C6 119.3(2)
C2 C1 O2 124.32(18)
C6 C1 O2 116.33(18)
C1 C2 C3 119.7(2)
C4 C3 C2 121.0(2)
C3 C4 C5 119.7(2)
C3 C4 O1 115.6(2)
C5 C4 O1 124.7(2)
C4 C5 C6 118.9(2)
C1 C6 C5 121.3(2)
O2 C8 O4 106.93(16)
O2 C8 C13 108.78(17)
O4 C8 C13 109.73(16)
O4 C9 C11 111.99(17)
O4 C9 C10 106.82(16)
C11 C9 C10 113.10(19)
O5 C10 C9 110.16(19)
O6 C11 C9 111.82(17)
O6 C11 C12 101.66(17)
C9 C11 C12 115.00(18)
O7 C12 C11 102.89(17)
O7 C12 C13 111.11(17)
C11 C12 C13 113.58(16)
O3 C13 C8 109.70(16)
O3 C13 C12 108.72(17)
C8 C13 C12 110.14(17)
O6 C14 O7 105.75(17)
O6 C14 C16 108.9(2)
O7 C14 C16 109.9(2)
O6 C14 C15 111.0(2)
O7 C14 C15 108.6(2)
C16 C14 C15 112.5(2)

loop_
_geom_bond_atom_site_label_1
_geom_bond_atom_site_label_2
_geom_bond_distance
O1 C4 1.386(3)
O1 C7 1.430(3)
O2 C1 1.392(3)
O2 C8 1.402(2)
O3 C13 1.434(3)
O4 C8 1.424(3)
O4 C9 1.432(3)
O5 C10 1.416(3)
O6 C11 1.425(3)
O6 C14 1.434(3)
O7 C12 1.424(3)
O7 C14 1.443(3)
C1 C2 1.372(3)
C1 C6 1.383(3)
C2 C3 1.385(3)
C3 C4 1.379(3)
C4 C5 1.379(4)
C5 C6 1.390(3)
C8 C13 1.520(3)
C9 C11 1.521(3)
C9 C10 1.525(3)
C11 C12 1.528(3)
C12 C13 1.530(3)
C14 C16 1.504(4)
C14 C15 1.522(3)
